data_2015117
loop_
_publ_author_name
'Vratislav Langer'
'Miroslav Ko\'o\<s'
'Dalma Gyepesov\'a'
'Mariana Sl\'adkovi\<cov\'a'
'Jozef Lusto\<n'
'Juraj Kronek'

_publ_section_title
;
 Three isomeric forms of hydroxyphenyl-2-oxazoline:
 2-(2-hydroxyphenyl)-2-oxazoline, 2-(3-hydroxyphenyl)-2-oxazoline and
 2-(4-hydroxyphenyl)-2-oxazoline
;
_journal_coeditor_code DN1097
_journal_issue 10
_journal_name_full 'Acta Crystallographica Section C'
_journal_page_first o602
_journal_page_last o606
_journal_paper_doi 10.1107/S0108270105027812
_journal_volume 61
_journal_year 2005
_chemical_formula_iupac 'C9 H9 N O2'
_chemical_formula_moiety 'C9 H9 N O2'
_chemical_formula_sum 'C9 H9 N O2'
_chemical_formula_weight 163.17
_chemical_name_common 2-(3-hydroxyphenyl)-2-oxazoline
_chemical_name_systematic
;
3-(4,5-dihydro-1,3-oxazol-2-yl)phenol
;
_space_group_IT_number 14
_symmetry_cell_setting monoclinic
_symmetry_space_group_name_Hall '-P 2ybc'
_symmetry_space_group_name_H-M 'P 1 21/c 1'
_atom_sites_solution_hydrogens geom
_atom_sites_solution_primary direct
_atom_sites_solution_secondary difmap
_audit_creation_method SHELXL97
_cell_angle_alpha 90.00
_cell_angle_beta 99.5340(10)
_cell_angle_gamma 90.00
_cell_formula_units_Z 8
_cell_length_a 11.3650(2)
_cell_length_b 12.58670(10)
_cell_length_c 11.2966(2)
_cell_measurement_reflns_used 8192
_cell_measurement_temperature 173(2)
_cell_measurement_theta_max 25.00
_cell_measurement_theta_min 2.43
_cell_volume 1593.63(4)
_computing_cell_refinement 'SAINT (Siemens, 1995)'
_computing_data_collection 'SMART (Siemens, 1995)'
_computing_data_reduction 'SAINT and SADABS (Sheldrick, 2002)'
_computing_molecular_graphics 'DIAMOND (Brandenburg, 2005)'
_computing_publication_material SHELXTL
_computing_structure_refinement SHELXTL
_computing_structure_solution 'SHELXTL (Bruker, 2001)'
_diffrn_ambient_temperature 173(2)
_diffrn_measured_fraction_theta_full 0.950
_diffrn_measured_fraction_theta_max 0.950
_diffrn_measurement_device_type 'Siemens SMART CCD area-detector'
_diffrn_measurement_method \w
_diffrn_radiation_monochromator graphite
_diffrn_radiation_source 'fine-focus sealed tube'
_diffrn_radiation_type MoK\a
_diffrn_radiation_wavelength 0.71073
_diffrn_reflns_av_R_equivalents 0.0556
_diffrn_reflns_av_sigmaI/netI 0.0371
_diffrn_reflns_limit_h_max 13
_diffrn_reflns_limit_h_min -13
_diffrn_reflns_limit_k_max 14
_diffrn_reflns_limit_k_min -14
_diffrn_reflns_limit_l_max 13
_diffrn_reflns_limit_l_min -13
_diffrn_reflns_number 14444
_diffrn_reflns_theta_full 25.00
_diffrn_reflns_theta_max 25.00
_diffrn_reflns_theta_min 2.43
_diffrn_standards_decay_% 0
_diffrn_standards_number 0
_exptl_absorpt_coefficient_mu 0.097
_exptl_absorpt_correction_T_max 0.9846
_exptl_absorpt_correction_T_min 0.8158
_exptl_absorpt_correction_type multi-scan
_exptl_absorpt_process_details '(SADABS; Sheldrick, 2002)'
_exptl_crystal_colour colourless
_exptl_crystal_density_diffrn 1.360
_exptl_crystal_density_method 'not measured'
_exptl_crystal_description needle
_exptl_crystal_F_000 688
_exptl_crystal_size_max 0.58
_exptl_crystal_size_mid 0.18
_exptl_crystal_size_min 0.16
_refine_diff_density_max 0.390
_refine_diff_density_min -0.219
_refine_ls_extinction_method none
_refine_ls_goodness_of_fit_ref 1.002
_refine_ls_hydrogen_treatment constr
_refine_ls_matrix_type full
_refine_ls_number_parameters 237
_refine_ls_number_reflns 2663
_refine_ls_number_restraints 0
_refine_ls_restrained_S_all 1.002
_refine_ls_R_factor_all 0.0830
_refine_ls_R_factor_gt 0.0681
_refine_ls_shift/su_max 0.000
_refine_ls_shift/su_mean 0.000
_refine_ls_structure_factor_coef Fsqd
_refine_ls_weighting_details 'calc w = 1/[\s^2^(Fo^2^)+(0.079P)^2^+2.9545P] where P=(Fo^2^+2Fc^2^)/3'
_refine_ls_weighting_scheme calc
_refine_ls_wR_factor_gt 0.1646
_refine_ls_wR_factor_ref 0.1746
_reflns_number_gt 2167
_reflns_number_total 2663
_reflns_threshold_expression I>2\s(I)
_cod_data_source_file dn1097.cif
_cod_data_source_block II
_cod_original_sg_symbol_H-M 'P 21/c'
_cod_database_code 2015117
_cod_database_fobs_code 2015117

loop_
_symmetry_equiv_pos_as_xyz
'x, y, z'
'-x, y+1/2, -z+1/2'
'-x, -y, -z'
'x, -y-1/2, z-1/2'

loop_
_atom_site_label
_atom_site_fract_x
_atom_site_fract_y
_atom_site_fract_z
_atom_site_U_iso_or_equiv
_atom_site_adp_type
_atom_site_calc_flag
_atom_site_refinement_flags
_atom_site_occupancy
_atom_site_disorder_assembly
_atom_site_disorder_group
_atom_site_type_symbol
O1A 0.40833(18) 0.30148(17) 0.02099(19) 0.0298(5) Uani d . 1 . . O
O2A 0.6332(2) 0.5838(2) -0.3143(2) 0.0374(6) Uani d . 1 . . O
H2A 0.7006 0.5612 -0.2821 0.10(2) Uiso calc R 1 . . H
N1A 0.6025(2) 0.2864(2) 0.0037(2) 0.0258(6) Uani d . 1 . . N
C1A 0.5023(2) 0.3329(2) -0.0302(2) 0.0217(6) Uani d . 1 . . C
C2A 0.5856(3) 0.2091(3) 0.0989(3) 0.0286(7) Uani d . 1 . . C
H2A1 0.6327 0.2300 0.1772 0.041(10) Uiso calc R 1 . . H
H2A2 0.6096 0.1368 0.0782 0.028(8) Uiso calc R 1 . . H
C3A 0.4508(3) 0.2139(3) 0.1028(3) 0.0351(8) Uani d . 1 . . C
H3A1 0.4112 0.1463 0.0747 0.043(10) Uiso calc R 1 . . H
H3A2 0.4360 0.2289 0.1851 0.046(11) Uiso calc R 1 . . H
C4A 0.4774(2) 0.4158(2) -0.1222(3) 0.0221(6) Uani d . 1 . . C
C5A 0.5708(2) 0.4592(2) -0.1727(3) 0.0227(6) Uani d . 1 . . C
H5A 0.6503 0.4357 -0.1470 0.031(9) Uiso calc R 1 . . H
C6A 0.5470(3) 0.5371(2) -0.2610(3) 0.0249(7) Uani d . 1 . . C
C7A 0.4300(3) 0.5723(3) -0.2977(3) 0.0297(7) Uani d . 1 . . C
H7A 0.4136 0.6255 -0.3578 0.041(10) Uiso calc R 1 . . H
C8A 0.3378(3) 0.5294(3) -0.2463(3) 0.0295(7) Uani d . 1 . . C
H8A 0.2586 0.5541 -0.2714 0.037(9) Uiso calc R 1 . . H
C9A 0.3594(3) 0.4516(2) -0.1593(3) 0.0265(7) Uani d . 1 . . C
H9A 0.2957 0.4225 -0.1249 0.053(11) Uiso calc R 1 . . H
O1B 0.94268(18) 0.51245(18) 0.2167(2) 0.0308(5) Uani d . 1 . . O
O2B 0.79400(19) 0.24456(19) -0.1031(2) 0.0350(6) Uani d . 1 . . O
H2B 0.7408 0.2658 -0.0652 0.040(11) Uiso calc R 1 . . H
N1B 1.1424(2) 0.4989(2) 0.2554(2) 0.0286(6) Uani d . 1 . . N
C1B 1.0449(2) 0.4678(2) 0.1923(3) 0.0222(6) Uani d . 1 . . C
C2B 1.1129(3) 0.5829(3) 0.3369(3) 0.0351(8) Uani d . 1 . . C
H2B1 1.1418 0.6529 0.3142 0.024(8) Uiso calc R 1 . . H
H2B2 1.1488 0.5672 0.4211 0.037(9) Uiso calc R 1 . . H
C3B 0.9764(3) 0.5809(3) 0.3210(3) 0.0330(8) Uani d . 1 . . C
H3B1 0.9489 0.5509 0.3928 0.031(9) Uiso calc R 1 . . H
H3B2 0.9427 0.6531 0.3058 0.050(11) Uiso calc R 1 . . H
C4B 1.0302(2) 0.3875(2) 0.0969(3) 0.0224(6) Uani d . 1 . . C
C5B 0.9157(3) 0.3550(2) 0.0437(3) 0.0239(6) Uani d . 1 . . C
H5B 0.8473 0.3848 0.0694 0.028(8) Uiso calc R 1 . . H
C6B 0.9024(3) 0.2791(2) -0.0469(3) 0.0252(7) Uani d . 1 . . C
C7B 1.0028(3) 0.2351(3) -0.0846(3) 0.0304(7) Uani d . 1 . . C
H7B 0.9935 0.1830 -0.1463 0.031(9) Uiso calc R 1 . . H
C8B 1.1161(3) 0.2675(3) -0.0319(3) 0.0293(7) Uani d . 1 . . C
H8B 1.1842 0.2377 -0.0581 0.020(8) Uiso calc R 1 . . H
C9B 1.1310(3) 0.3435(2) 0.0590(3) 0.0278(7) Uani d . 1 . . C
H9B 1.2088 0.3652 0.0951 0.040(10) Uiso calc R 1 . . H

loop_
_atom_site_aniso_label
_atom_site_aniso_U_11
_atom_site_aniso_U_22
_atom_site_aniso_U_33
_atom_site_aniso_U_12
_atom_site_aniso_U_13
_atom_site_aniso_U_23
O1A 0.0215(11) 0.0321(12) 0.0376(12) 0.0037(9) 0.0100(9) 0.0086(10)
O2A 0.0249(12) 0.0423(14) 0.0463(14) -0.0004(10) 0.0096(11) 0.0148(12)
N1A 0.0220(13) 0.0253(13) 0.0305(14) 0.0023(10) 0.0061(10) 0.0045(11)
C1A 0.0208(14) 0.0209(15) 0.0240(15) -0.0021(11) 0.0058(12) -0.0040(12)
C2A 0.0286(17) 0.0264(16) 0.0320(17) 0.0072(13) 0.0088(13) 0.0053(13)
C3A 0.0320(18) 0.0320(18) 0.043(2) 0.0042(14) 0.0106(15) 0.0159(15)
C4A 0.0220(15) 0.0210(15) 0.0232(14) 0.0010(11) 0.0036(11) -0.0046(12)
C5A 0.0192(14) 0.0242(15) 0.0241(15) 0.0023(11) 0.0018(12) -0.0033(12)
C6A 0.0224(15) 0.0277(16) 0.0253(15) -0.0016(12) 0.0059(12) 0.0030(13)
C7A 0.0304(17) 0.0302(17) 0.0277(16) 0.0037(13) 0.0027(13) 0.0055(14)
C8A 0.0228(15) 0.0318(17) 0.0332(17) 0.0068(13) 0.0028(13) 0.0015(14)
C9A 0.0215(15) 0.0279(16) 0.0302(16) 0.0031(12) 0.0050(12) -0.0023(13)
O1B 0.0184(10) 0.0365(13) 0.0379(12) 0.0007(9) 0.0055(9) -0.0137(10)
O2B 0.0222(11) 0.0422(14) 0.0415(13) -0.0051(10) 0.0077(10) -0.0133(11)
N1B 0.0223(13) 0.0308(14) 0.0334(14) -0.0027(11) 0.0070(11) -0.0039(12)
C1B 0.0172(14) 0.0235(15) 0.0277(15) 0.0000(11) 0.0089(12) 0.0043(12)
C2B 0.0303(17) 0.0389(19) 0.0360(18) -0.0038(14) 0.0047(14) -0.0109(15)
C3B 0.0307(17) 0.0359(18) 0.0340(17) -0.0006(14) 0.0101(14) -0.0132(15)
C4B 0.0209(14) 0.0208(15) 0.0258(15) -0.0007(12) 0.0052(11) 0.0036(12)
C5B 0.0189(14) 0.0257(15) 0.0280(15) 0.0019(12) 0.0063(12) 0.0007(13)
C6B 0.0236(15) 0.0239(15) 0.0288(16) -0.0033(12) 0.0063(12) 0.0010(13)
C7B 0.0360(18) 0.0265(16) 0.0306(16) 0.0007(13) 0.0108(14) -0.0055(14)
C8B 0.0217(15) 0.0324(17) 0.0360(17) 0.0047(13) 0.0113(13) -0.0022(14)
C9B 0.0211(15) 0.0293(17) 0.0340(17) -0.0016(12) 0.0077(13) -0.0028(13)

loop_
_atom_type_symbol
_atom_type_description
_atom_type_scat_dispersion_real
_atom_type_scat_dispersion_imag
_atom_type_scat_source
C C 0.0033 0.0016 'International Tables Vol C Tables 4.2.6.8 and 6.1.1.4'
H H 0.0000 0.0000 'International Tables Vol C Tables 4.2.6.8 and 6.1.1.4'
N N 0.0061 0.0033 'International Tables Vol C Tables 4.2.6.8 and 6.1.1.4'
O O 0.0106 0.0060 'International Tables Vol C Tables 4.2.6.8 and 6.1.1.4'

loop_
_geom_angle_atom_site_label_1
_geom_angle_atom_site_label_2
_geom_angle_atom_site_label_3
_geom_angle
C1A O1A C3A 106.7(2)
C6A O2A H2A 109.5
C1A N1A C2A 107.5(2)
N1A C1A O1A 117.6(3)
N1A C1A C4A 126.5(3)
O1A C1A C4A 115.9(2)
N1A C2A C3A 104.1(2)
N1A C2A H2A1 110.9
C3A C2A H2A1 110.9
N1A C2A H2A2 110.9
C3A C2A H2A2 110.9
H2A1 C2A H2A2 109.0
O1A C3A C2A 103.7(2)
O1A C3A H3A1 111.0
C2A C3A H3A1 111.0
O1A C3A H3A2 111.0
C2A C3A H3A2 111.0
H3A1 C3A H3A2 109.0
C9A C4A C5A 120.2(3)
C9A C4A C1A 120.1(3)
C5A C4A C1A 119.8(3)
C6A C5A C4A 119.9(3)
C6A C5A H5A 120.1
C4A C5A H5A 120.1
O2A C6A C5A 123.4(3)
O2A C6A C7A 116.8(3)
C5A C6A C7A 119.8(3)
C8A C7A C6A 120.0(3)
C8A C7A H7A 120.0
C6A C7A H7A 120.0
C7A C8A C9A 121.0(3)
C7A C8A H8A 119.5
C9A C8A H8A 119.5
C4A C9A C8A 119.1(3)
C4A C9A H9A 120.4
C8A C9A H9A 120.4
C1B O1B C3B 106.8(2)
C6B O2B H2B 109.5
C1B N1B C2B 107.6(2)
N1B C1B O1B 116.9(3)
N1B C1B C4B 127.2(3)
O1B C1B C4B 115.9(2)
N1B C2B C3B 104.2(2)
N1B C2B H2B1 110.9
C3B C2B H2B1 110.9
N1B C2B H2B2 110.9
C3B C2B H2B2 110.9
H2B1 C2B H2B2 108.9
O1B C3B C2B 103.3(2)
O1B C3B H3B1 111.1
C2B C3B H3B1 111.1
O1B C3B H3B2 111.1
C2B C3B H3B2 111.1
H3B1 C3B H3B2 109.1
C9B C4B C5B 120.1(3)
C9B C4B C1B 119.8(3)
C5B C4B C1B 120.0(3)
C6B C5B C4B 119.7(3)
C6B C5B H5B 120.1
C4B C5B H5B 120.1
O2B C6B C5B 122.8(3)
O2B C6B C7B 117.0(3)
C5B C6B C7B 120.2(3)
C8B C7B C6B 120.0(3)
C8B C7B H7B 120.0
C6B C7B H7B 120.0
C7B C8B C9B 120.6(3)
C7B C8B H8B 119.7
C9B C8B H8B 119.7
C8B C9B C4B 119.4(3)
C8B C9B H9B 120.3
C4B C9B H9B 120.3

loop_
_geom_bond_atom_site_label_1
_geom_bond_atom_site_label_2
_geom_bond_site_symmetry_2
_geom_bond_distance
_geom_bond_publ_flag
O1A C1A . 1.356(3) ?
O1A C3A . 1.468(4) ?
O2A C6A . 1.364(4) ?
O2A H2A . 0.8400 ?
N1A C1A . 1.281(4) ?
N1A C2A . 1.486(4) ?
C1A C4A . 1.466(4) ?
C2A C3A . 1.540(4) ?
C2A H2A1 . 0.9900 ?
C2A H2A2 . 0.9900 ?
C3A H3A1 . 0.9900 ?
C3A H3A2 . 0.9900 ?
C4A C9A . 1.411(4) ?
C4A C5A . 1.398(4) ?
C5A C6A . 1.393(4) ?
C5A H5A . 0.9500 ?
C6A C7A . 1.398(4) ?
C7A C8A . 1.389(4) ?
C7A H7A . 0.9500 ?
C8A C9A . 1.380(4) ?
C8A H8A . 0.9500 ?
C9A H9A . 0.9500 ?
O1B C1B . 1.359(3) ?
O1B C3B . 1.459(4) ?
O2B C6B . 1.360(4) ?
O2B H2B . 0.8400 ?
N1B C1B . 1.276(4) ?
N1B C2B . 1.476(4) ?
C1B C4B . 1.467(4) ?
C2B C3B . 1.533(4) ?
C2B H2B1 . 0.9900 ?
C2B H2B2 . 0.9900 ?
C3B H3B1 . 0.9900 ?
C3B H3B2 . 0.9900 ?
C4B C9B . 1.402(4) ?
C4B C5B . 1.402(4) ?
C5B C6B . 1.390(4) ?
C5B H5B . 0.9500 ?
C6B C7B . 1.397(4) ?
C7B C8B . 1.388(4) ?
C7B H7B . 0.9500 ?
C8B C9B . 1.393(4) ?
C8B H8B . 0.9500 ?
C9B H9B . 0.9500 ?

loop_
_geom_hbond_atom_site_label_D
_geom_hbond_atom_site_label_H
_geom_hbond_atom_site_label_A
_geom_hbond_site_symmetry_A
_geom_hbond_distance_DH
_geom_hbond_distance_HA
_geom_hbond_distance_DA
_geom_hbond_angle_DHA
_geom_hbond_publ_flag
O2A H2A N1B 3_765 0.84 1.92 2.732(3) 164 n
O2B H2B N1A . 0.84 1.88 2.709(3) 167 n
C5B H5B O1B . 0.95 2.43 2.764(4) 100 n
C7A H7A N1A 2_654 0.95 2.60 3.540(4) 171 n
C9A H9A O1A . 0.95 2.45 2.767(4) 100 n

loop_
_geom_torsion_atom_site_label_1
_geom_torsion_atom_site_label_2
_geom_torsion_atom_site_label_3
_geom_torsion_atom_site_label_4
_geom_torsion
C2A N1A C1A O1A -2.1(4)
C2A N1A C1A C4A 179.6(3)
C3A O1A C1A N1A -2.4(4)
C3A O1A C1A C4A 176.0(2)
C1A N1A C2A C3A 5.5(3)
C1A O1A C3A C2A 5.6(3)
N1A C2A C3A O1A -6.6(3)
N1A C1A C4A C9A 173.1(3)
O1A C1A C4A C9A -5.2(4)
N1A C1A C4A C5A -6.9(4)
O1A C1A C4A C5A 174.8(2)
C9A C4A C5A C6A -0.7(4)
C1A C4A C5A C6A 179.3(3)
C4A C5A C6A O2A 179.6(3)
C4A C5A C6A C7A 0.7(4)
O2A C6A C7A C8A -179.2(3)
C5A C6A C7A C8A -0.1(5)
C6A C7A C8A C9A -0.4(5)
C5A C4A C9A C8A 0.3(4)
C1A C4A C9A C8A -179.7(3)
C7A C8A C9A C4A 0.3(5)
C2B N1B C1B O1B -2.8(4)
C2B N1B C1B C4B 178.3(3)
C3B O1B C1B N1B -4.7(4)
C3B O1B C1B C4B 174.3(2)
C1B N1B C2B C3B 8.7(3)
C1B O1B C3B C2B 9.5(3)
N1B C2B C3B O1B -10.9(3)
N1B C1B C4B C9B -6.2(5)
O1B C1B C4B C9B 174.9(3)
N1B C1B C4B C5B 173.9(3)
O1B C1B C4B C5B -5.0(4)
C9B C4B C5B C6B -0.1(4)
C1B C4B C5B C6B 179.8(3)
C4B C5B C6B O2B -179.5(3)
C4B C5B C6B C7B 0.2(4)
O2B C6B C7B C8B 179.4(3)
C5B C6B C7B C8B -0.3(5)
C6B C7B C8B C9B 0.3(5)
C7B C8B C9B C4B -0.3(5)
C5B C4B C9B C8B 0.2(4)
C1B C4B C9B C8B -179.8(3)

loop_
_cod_related_entry_id
_cod_related_entry_database
_cod_related_entry_code
1 ChemSpider 14084043
